data_7044240
loop_
_publ_author_name
'Lamprecht, Zandria'
'Radhakrishnan, Shankara'
'Hildebrandt, Alexander'
'Lang, Heinrich'
'Liles, David Charles'
'Weststrate, Nora-ann'
'Lotz, Simon'
'Bezuidenhout, Daniela Ina'

_publ_section_title
;
 Mono-, di- and tetrarhenium Fischer carbene complexes with
 thienothiophene substituents
;
_journal_name_full 'Dalton Trans.'
_journal_paper_doi 10.1039/C7DT02969A
_journal_year 2017
_chemical_formula_moiety 'C13 H8 Br O5 Re S2'
_chemical_formula_sum 'C13 H8 Br O5 Re S2'
_chemical_formula_weight 574.42
_chemical_name_systematic Bromo-(ethoxy-(thieno[2,3-b]thiophen-2-yl)-carbene)-tetracarbonyl-rhenium
_space_group_crystal_system monoclinic
_space_group_IT_number 14
_space_group_name_Hall '-P 2ybc'
_space_group_name_H-M_alt 'P 1 21/c 1'
_symmetry_space_group_name_Hall '-P 2ybc'
_symmetry_space_group_name_H-M 'P 1 21/c 1'
_atom_sites_solution_hydrogens geom
_atom_sites_solution_primary intrinsic-phasing
_audit_creation_method SHELXL-2016/6
_audit_update_record
;
2017-06-08 deposited with the CCDC.
2017-09-15 downloaded from the CCDC.
;
_cell_angle_alpha 90
_cell_angle_beta 116.6180(17)
_cell_angle_gamma 90
_cell_formula_units_Z 4
_cell_length_a 17.2340(9)
_cell_length_b 6.4087(4)
_cell_length_c 16.2660(8)
_cell_measurement_reflns_used 9740
_cell_measurement_temperature 150(2)
_cell_measurement_theta_max 32.366
_cell_measurement_theta_min 2.505
_cell_volume 1606.13(15)
_computing_cell_refinement 'Bruker SAINT'
_computing_data_collection 'Bruker APEX3'
_computing_data_reduction 'Bruker SAINT'
_computing_molecular_graphics
; <i>ORTEP-3 for Windows</i> (Farrugia, 1997), <i>POV-RAY</i> (Cason, 2004),
 <i>Mercury</i> (Macrae <i>et al</i>., 2008)
;
_computing_publication_material '<i>SHELXL-2014</i>, <i>PLATON</i> (Spek, 2009)'
_computing_structure_refinement 'Bruker SHELXTL, SHELXL-2014 (Sheldrick, 2015)'
_computing_structure_solution 'Bruker SHELXTS (Sheldrick, 2015)'
_diffrn_ambient_temperature 150(2)
_diffrn_detector_area_resol_mean 10.24
_diffrn_measured_fraction_theta_full 1.000
_diffrn_measured_fraction_theta_max 1.000
_diffrn_measurement_device_type 'Bruker kappa Photon 100 CMOS'
_diffrn_measurement_method '\f and \w scans'
_diffrn_radiation_source 'I\ms micro focus'
_diffrn_radiation_type MoK\a
_diffrn_radiation_wavelength 0.71073
_diffrn_reflns_av_R_equivalents 0.0828
_diffrn_reflns_av_unetI/netI 0.0389
_diffrn_reflns_Laue_measured_fraction_full 1.000
_diffrn_reflns_Laue_measured_fraction_max 1.000
_diffrn_reflns_limit_h_max 26
_diffrn_reflns_limit_h_min -26
_diffrn_reflns_limit_k_max 9
_diffrn_reflns_limit_k_min -9
_diffrn_reflns_limit_l_max 24
_diffrn_reflns_limit_l_min -24
_diffrn_reflns_number 84514
_diffrn_reflns_point_group_measured_fraction_full 1.000
_diffrn_reflns_point_group_measured_fraction_max 1.000
_diffrn_reflns_theta_full 25.242
_diffrn_reflns_theta_max 32.648
_diffrn_reflns_theta_min 2.505
_exptl_absorpt_coefficient_mu 10.331
_exptl_absorpt_correction_T_max 0.7905
_exptl_absorpt_correction_T_min 0.5714
_exptl_absorpt_correction_type multi-scan
_exptl_absorpt_process_details 'SADABS (Bruker, 2015)'
_exptl_crystal_colour orange
_exptl_crystal_density_diffrn 2.376
_exptl_crystal_density_method 'not measured'
_exptl_crystal_description irregular-fragment
_exptl_crystal_F_000 1072
_exptl_crystal_recrystallization_method 'Re-crystallisation from solvent'
_exptl_crystal_size_max 0.194
_exptl_crystal_size_mid 0.169
_exptl_crystal_size_min 0.163
_refine_diff_density_max 1.503
_refine_diff_density_min -1.733
_refine_diff_density_rms 0.189
_refine_ls_extinction_method none
_refine_ls_goodness_of_fit_ref 1.060
_refine_ls_hydrogen_treatment constr
_refine_ls_matrix_type full
_refine_ls_number_parameters 200
_refine_ls_number_reflns 5897
_refine_ls_number_restraints 0
_refine_ls_restrained_S_all 1.060
_refine_ls_R_factor_all 0.0468
_refine_ls_R_factor_gt 0.0315
_refine_ls_shift/su_max 0.001
_refine_ls_shift/su_mean 0.000
_refine_ls_structure_factor_coef Fsqd
_refine_ls_weighting_details 'w=1/[\s^2^(Fo^2^)+5.6196P] where P=(Fo^2^+2Fc^2^)/3'
_refine_ls_weighting_scheme calc
_refine_ls_wR_factor_gt 0.0487
_refine_ls_wR_factor_ref 0.0520
_reflns_number_gt 4884
_reflns_number_total 5897
_reflns_threshold_expression 'I > 2\s(I)'
_cod_data_source_file c7dt02969a2.cif
_cod_data_source_block mo_ZL225F2_2_0ma
_cod_database_code 7044240
_shelx_shelxl_version_number 2016/6
_shelx_space_group_comment
;
The symmetry employed for this shelxl refinement is uniquely defined
by the following loop, which should always be used as a source of
symmetry information in preference to the above space-group names.
They are only intended as comments.
;
_shelx_estimated_absorpt_t_min 0.239
_shelx_estimated_absorpt_t_max 0.284

loop_
_space_group_symop_operation_xyz
'x, y, z'
'-x, y+1/2, -z+1/2'
'-x, -y, -z'
'x, -y-1/2, z-1/2'

loop_
_atom_site_label
_atom_site_type_symbol
_atom_site_fract_x
_atom_site_fract_y
_atom_site_fract_z
_atom_site_U_iso_or_equiv
_atom_site_adp_type
_atom_site_occupancy
_atom_site_site_symmetry_order
_atom_site_calc_flag
_atom_site_refinement_flags_posn
_atom_site_refinement_flags_adp
Re1 Re 0.15121(2) 0.67551(2) 0.68830(2) 0.01257(3) Uani 1 1 d . .
O1 O 0.00588(17) 0.4433(5) 0.71694(19) 0.0310(6) Uani 1 1 d . .
Br1 Br 0.24257(2) 0.33079(6) 0.74754(2) 0.02236(7) Uani 1 1 d . .
S1 S 0.42667(5) 0.97669(15) 0.73737(6) 0.02176(18) Uani 1 1 d . .
C1 C 0.0585(2) 0.5276(6) 0.7065(2) 0.0198(7) Uani 1 1 d . .
S2 S 0.60579(6) 0.99440(17) 0.91509(7) 0.0282(2) Uani 1 1 d . .
O2 O 0.08864(17) 0.4473(4) 0.49916(18) 0.0283(6) Uani 1 1 d . .
C2 C 0.1117(2) 0.5330(6) 0.5658(2) 0.0196(7) Uani 1 1 d . .
C3 C 0.0747(2) 0.9099(6) 0.6370(2) 0.0176(6) Uani 1 1 d . .
O3 O 0.02626(16) 1.0437(4) 0.60719(17) 0.0259(6) Uani 1 1 d . .
C4 C 0.1901(2) 0.8092(5) 0.8117(2) 0.0178(6) Uani 1 1 d . .
O4 O 0.20800(17) 0.8875(4) 0.87936(18) 0.0255(6) Uani 1 1 d . .
O5 O 0.26048(14) 0.9169(4) 0.60725(16) 0.0181(5) Uani 1 1 d . .
C5 C 0.26035(19) 0.8192(5) 0.6786(2) 0.0146(6) Uani 1 1 d . .
C6 C 0.34747(19) 0.8284(5) 0.7519(2) 0.0158(6) Uani 1 1 d . .
C7 C 0.3803(2) 0.7401(5) 0.8388(2) 0.0169(6) Uani 1 1 d . .
H7 H 0.347294 0.653779 0.858836 0.020 Uiso 1 1 calc R U
C8 C 0.4681(2) 0.7922(5) 0.8942(2) 0.0175(7) Uani 1 1 d . .
C9 C 0.5004(2) 0.9198(6) 0.8476(2) 0.0198(7) Uani 1 1 d . .
C10 C 0.6071(2) 0.8526(6) 1.0074(3) 0.0239(7) Uani 1 1 d . .
H10 H 0.656253 0.844958 1.065819 0.029 Uiso 1 1 calc R U
C11 C 0.5313(2) 0.7548(5) 0.9875(2) 0.0206(7) Uani 1 1 d . .
H11 H 0.521093 0.671545 1.030004 0.025 Uiso 1 1 calc R U
C12 C 0.1816(2) 0.9569(6) 0.5232(2) 0.0222(7) Uani 1 1 d . .
H12A H 0.137562 1.025581 0.537435 0.027 Uiso 1 1 calc R U
H12B H 0.156999 0.824634 0.490374 0.027 Uiso 1 1 calc R U
C13 C 0.2068(3) 1.0972(7) 0.4652(3) 0.0280(8) Uani 1 1 d . .
H13A H 0.250852 1.027903 0.452343 0.042 Uiso 1 1 calc R U
H13B H 0.230425 1.227867 0.498308 0.042 Uiso 1 1 calc R U
H13C H 0.155580 1.127366 0.407230 0.042 Uiso 1 1 calc R U

loop_
_atom_site_aniso_label
_atom_site_aniso_U_11
_atom_site_aniso_U_22
_atom_site_aniso_U_33
_atom_site_aniso_U_23
_atom_site_aniso_U_13
_atom_site_aniso_U_12
Re1 0.01010(5) 0.01338(6) 0.01430(6) -0.00180(5) 0.00552(4) -0.00179(5)
O1 0.0280(14) 0.0381(17) 0.0339(15) -0.0041(13) 0.0200(12) -0.0139(12)
Br1 0.02319(16) 0.01453(15) 0.02607(17) -0.00061(14) 0.00810(13) 0.00122(14)
S1 0.0127(4) 0.0275(5) 0.0238(4) 0.0039(4) 0.0071(3) -0.0029(3)
C1 0.0180(15) 0.0216(17) 0.0203(16) -0.0021(14) 0.0091(13) -0.0028(13)
S2 0.0118(4) 0.0332(5) 0.0335(5) 0.0012(4) 0.0047(3) -0.0056(4)
O2 0.0276(14) 0.0310(15) 0.0280(14) -0.0097(12) 0.0140(12) -0.0051(12)
C2 0.0101(14) 0.0220(17) 0.0253(18) 0.0026(14) 0.0068(13) -0.0009(12)
C3 0.0145(14) 0.0233(17) 0.0166(15) -0.0016(13) 0.0084(13) -0.0006(13)
O3 0.0240(13) 0.0278(14) 0.0250(13) 0.0013(11) 0.0101(11) 0.0072(11)
C4 0.0127(13) 0.0150(15) 0.0260(17) 0.0023(14) 0.0088(12) -0.0024(12)
O4 0.0263(13) 0.0281(14) 0.0236(13) -0.0074(11) 0.0126(11) -0.0050(11)
O5 0.0126(10) 0.0246(13) 0.0172(11) 0.0023(10) 0.0067(9) -0.0014(9)
C5 0.0127(13) 0.0142(14) 0.0173(14) -0.0030(13) 0.0070(11) 0.0031(12)
C6 0.0095(12) 0.0164(15) 0.0219(15) -0.0023(14) 0.0074(11) -0.0027(12)
C7 0.0128(14) 0.0142(15) 0.0220(16) -0.0001(13) 0.0062(13) 0.0005(12)
C8 0.0129(14) 0.0134(16) 0.0223(16) -0.0020(12) 0.0043(12) 0.0014(11)
C9 0.0129(14) 0.0197(17) 0.0250(17) -0.0029(14) 0.0071(13) -0.0017(12)
C10 0.0156(15) 0.0214(19) 0.0264(18) -0.0005(14) 0.0021(13) 0.0023(13)
C11 0.0162(15) 0.0147(15) 0.0242(18) 0.0013(13) 0.0032(13) 0.0022(13)
C12 0.0175(15) 0.030(2) 0.0176(16) 0.0038(14) 0.0063(13) -0.0031(14)
C13 0.0259(19) 0.034(2) 0.0231(19) 0.0031(16) 0.0105(16) -0.0061(16)

loop_
_atom_type_symbol
_atom_type_description
_atom_type_scat_dispersion_real
_atom_type_scat_dispersion_imag
_atom_type_scat_source
C C 0.0033 0.0016 'International Tables Vol C Tables 4.2.6.8 and 6.1.1.4'
H H 0.0000 0.0000 'International Tables Vol C Tables 4.2.6.8 and 6.1.1.4'
O O 0.0106 0.0060 'International Tables Vol C Tables 4.2.6.8 and 6.1.1.4'
S S 0.1246 0.1234 'International Tables Vol C Tables 4.2.6.8 and 6.1.1.4'
Br Br -0.2901 2.4595 'International Tables Vol C Tables 4.2.6.8 and 6.1.1.4'
Re Re -1.0185 7.2310 'International Tables Vol C Tables 4.2.6.8 and 6.1.1.4'

loop_
_geom_angle_atom_site_label_1
_geom_angle_atom_site_label_2
_geom_angle_atom_site_label_3
_geom_angle
C3 Re1 C1 89.77(14)
C3 Re1 C4 87.53(14)
C1 Re1 C4 89.13(13)
C3 Re1 C2 93.60(14)
C1 Re1 C2 89.61(14)
C4 Re1 C2 178.30(14)
C3 Re1 C5 94.91(13)
C1 Re1 C5 174.81(13)
C4 Re1 C5 88.86(12)
C2 Re1 C5 92.31(12)
C3 Re1 Br1 174.17(10)
C1 Re1 Br1 86.23(10)
C4 Re1 Br1 96.64(10)
C2 Re1 Br1 82.14(10)
C5 Re1 Br1 89.25(9)
C9 S1 C6 90.08(16)
O1 C1 Re1 179.9(4)
C9 S2 C10 90.44(17)
O2 C2 Re1 177.2(3)
O3 C3 Re1 176.7(3)
O4 C4 Re1 176.8(3)
C5 O5 C12 122.7(2)
O5 C5 C6 107.3(3)
O5 C5 Re1 127.6(2)
C6 C5 Re1 125.1(2)
C7 C6 C5 128.7(3)
C7 C6 S1 111.7(2)
C5 C6 S1 119.6(2)
C6 C7 C8 112.7(3)
C6 C7 H7 123.6
C8 C7 H7 123.6
C9 C8 C7 111.6(3)
C9 C8 C11 112.0(3)
C7 C8 C11 136.4(3)
C8 C9 S1 113.9(2)
C8 C9 S2 112.5(3)
S1 C9 S2 133.5(2)
C11 C10 S2 113.4(3)
C11 C10 H10 123.3
S2 C10 H10 123.3
C10 C11 C8 111.7(3)
C10 C11 H11 124.2
C8 C11 H11 124.2
O5 C12 C13 106.5(3)
O5 C12 H12A 110.4
C13 C12 H12A 110.4
O5 C12 H12B 110.4
C13 C12 H12B 110.4
H12A C12 H12B 108.6
C12 C13 H13A 109.5
C12 C13 H13B 109.5
H13A C13 H13B 109.5
C12 C13 H13C 109.5
H13A C13 H13C 109.5
H13B C13 H13C 109.5

loop_
_geom_bond_atom_site_label_1
_geom_bond_atom_site_label_2
_geom_bond_distance
Re1 C3 1.925(4)
Re1 C1 1.991(3)
Re1 C4 2.002(4)
Re1 C2 2.013(4)
Re1 C5 2.163(3)
Re1 Br1 2.6322(4)
O1 C1 1.132(4)
S1 C9 1.709(4)
S1 C6 1.764(3)
S2 C9 1.716(3)
S2 C10 1.746(4)
O2 C2 1.117(4)
C3 O3 1.142(4)
C4 O4 1.119(4)
O5 C5 1.319(4)
O5 C12 1.456(4)
C5 C6 1.441(4)
C6 C7 1.386(5)
C7 C8 1.411(4)
C7 H7 0.9500
C8 C9 1.391(5)
C8 C11 1.438(5)
C10 C11 1.350(5)
C10 H10 0.9500
C11 H11 0.9500
C12 C13 1.501(5)
C12 H12A 0.9900
C12 H12B 0.9900
C13 H13A 0.9800
C13 H13B 0.9800
C13 H13C 0.9800

loop_
_geom_torsion_atom_site_label_1
_geom_torsion_atom_site_label_2
_geom_torsion_atom_site_label_3
_geom_torsion_atom_site_label_4
_geom_torsion
C12 O5 C5 C6 -173.7(3)
C12 O5 C5 Re1 5.0(4)
O5 C5 C6 C7 -176.8(3)
Re1 C5 C6 C7 4.4(5)
O5 C5 C6 S1 5.9(4)
Re1 C5 C6 S1 -172.84(16)
C9 S1 C6 C7 -0.8(3)
C9 S1 C6 C5 176.9(3)
C5 C6 C7 C8 -176.7(3)
S1 C6 C7 C8 0.7(4)
C6 C7 C8 C9 -0.2(4)
C6 C7 C8 C11 176.4(4)
C7 C8 C9 S1 -0.4(4)
C11 C8 C9 S1 -177.9(2)
C7 C8 C9 S2 177.4(2)
C11 C8 C9 S2 0.0(4)
C6 S1 C9 C8 0.7(3)
C6 S1 C9 S2 -176.5(3)
C10 S2 C9 C8 0.1(3)
C10 S2 C9 S1 177.4(3)
C9 S2 C10 C11 -0.2(3)
S2 C10 C11 C8 0.2(4)
C9 C8 C11 C10 -0.1(4)
C7 C8 C11 C10 -176.7(4)
C5 O5 C12 C13 171.7(3)
